data_2232009
loop_
_publ_author_name
'Rivera, Augusto'
'Quiroga, Diego'
'R\'ios-Motta, Jaime'
'Fejfarov\'a, Karla'
'Du\<sek, Michal'

_publ_section_title
;
 Di-<i>n</i>-propyl
 4,4'-dihydroxy-3,3'-{[(3a<i>RS</i>,7a<i>RS</i>)-2,3,3a,4,5,6,7,7a-octahydro-1<i>H</i>-benzimidazole-1,3-diyl]bis(methylene)}dibenzoate
;
_journal_coeditor_code NK2109
_journal_issue 10
_journal_name_full 'Acta Crystallographica Section E'
_journal_page_first o2627
_journal_page_last o2628
_journal_paper_doi 10.1107/S1600536811036385
_journal_volume 67
_journal_year 2011
_chemical_formula_iupac 'C29 H38 N2 O6'
_chemical_formula_moiety 'C29 H38 N2 O6'
_chemical_formula_sum 'C29 H38 N2 O6'
_chemical_formula_weight 510.6
_chemical_name_systematic
;
Di-<i>n</i>-propyl
4,4'-dihydroxy-3,3'-{[(3a<i>RS</i>,7a<i>RS</i>)-2,3,3a,4,5,6,7,7a-octahydro
-1<i>H</i>-benzimidazole-1,3-diyl]bis(methylene)}dibenzoate
;
_space_group_IT_number 15
_symmetry_cell_setting monoclinic
_symmetry_space_group_name_Hall '-C 2yc'
_symmetry_space_group_name_H-M 'C 1 2/c 1'
_cell_angle_alpha 90
_cell_angle_beta 96.353(2)
_cell_angle_gamma 90
_cell_formula_units_Z 4
_cell_length_a 15.8047(4)
_cell_length_b 8.7762(3)
_cell_length_c 19.0108(6)
_cell_measurement_reflns_used 6637
_cell_measurement_temperature 120
_cell_measurement_theta_max 67.12
_cell_measurement_theta_min 3.45
_cell_volume 2620.70(14)
_computing_cell_refinement 'CrysAlisPro (Agilent, 2010)'
_computing_data_collection
;
CrysAlisPro (Agilent, 2010)
;
_computing_data_reduction 'CrysAlisPro (Agilent, 2010)'
_computing_molecular_graphics 'DIAMOND (Brandenburg & Putz, 2005)'
_computing_publication_material 'JANA2006 (Pet\<r\'i\<cek <i>et al.</i>,  2006)'
_computing_structure_refinement 'JANA2006 (Pet\<r\'i\<cek <i>et al.</i>,  2006)'
_computing_structure_solution 'SIR2002 (Burla <i>et al.</i>, 2003)'
_diffrn_ambient_temperature 120
_diffrn_detector_area_resol_mean 10.3784
_diffrn_measured_fraction_theta_full 0.99
_diffrn_measured_fraction_theta_max 0.99
_diffrn_measurement_device 'four-cycle diffractometer'
_diffrn_measurement_device_type 'Agilent Gemini A Ultra'
_diffrn_measurement_method 'Rotation method data acquisition using \w scans'
_diffrn_radiation_monochromator mirror
_diffrn_radiation_source 'Enhance Ultra (Cu) X-ray Source'
_diffrn_radiation_type 'Cu K\a'
_diffrn_radiation_wavelength 1.5418
_diffrn_reflns_av_R_equivalents 0.0441
_diffrn_reflns_av_sigmaI/netI 0.0207
_diffrn_reflns_limit_h_max 18
_diffrn_reflns_limit_h_min -18
_diffrn_reflns_limit_k_max 9
_diffrn_reflns_limit_k_min -10
_diffrn_reflns_limit_l_max 22
_diffrn_reflns_limit_l_min -22
_diffrn_reflns_number 18471
_diffrn_reflns_reduction_process
;
Integration of the CCD images was done by program CrysAlisPro
(Agilent Technologies, 2010). The same program was used for indexing of the
crystal shape and absorption correction.
;
_diffrn_reflns_theta_full 67.2
_diffrn_reflns_theta_max 67.2
_diffrn_reflns_theta_min 4.68
_diffrn_standards_number 0
_exptl_absorpt_coefficient_mu 0.733
_exptl_absorpt_correction_T_max 1
_exptl_absorpt_correction_T_min 0.638
_exptl_absorpt_correction_type multi-scan
_exptl_absorpt_process_details
;
(CrysAlisPro; Agilent, 2010)
;
_exptl_crystal_colour colourless
_exptl_crystal_density_diffrn 1.2938
_exptl_crystal_density_method 'not measured'
_exptl_crystal_description plate
_exptl_crystal_F_000 1096
_exptl_crystal_size_max 0.425
_exptl_crystal_size_mid 0.182
_exptl_crystal_size_min 0.095
_refine_diff_density_max 0.21
_refine_diff_density_min -0.17
_refine_ls_extinction_coef 11E2(3)
_refine_ls_extinction_method 'B-C type 1 Lorentzian isotropic (Becker & Coppens, 1974)'
_refine_ls_goodness_of_fit_ref 1.57
_refine_ls_hydrogen_treatment mixed
_refine_ls_number_constraints 73
_refine_ls_number_parameters 172
_refine_ls_number_reflns 2339
_refine_ls_number_restraints 0
_refine_ls_R_factor_all 0.0524
_refine_ls_R_factor_gt 0.0394
_refine_ls_shift/su_max 0.0097
_refine_ls_shift/su_mean 0.0002
_refine_ls_structure_factor_coef Fsqd
_refine_ls_weighting_details w=1/(\s^2^(I)+0.0016I^2^)
_refine_ls_weighting_scheme sigma
_refine_ls_wR_factor_gt 0.0982
_refine_ls_wR_factor_ref 0.1049
_reflns_number_gt 1855
_reflns_number_total 2339
_reflns_threshold_expression I>3\s(I)
_cod_data_source_file nk2109.cif
_cod_data_source_block I
_cod_database_code 2232009
_cod_database_fobs_code 2232009

loop_
_symmetry_equiv_pos_site_id
_symmetry_equiv_pos_as_xyz
1 x,y,z
2 -x,y,-z+1/2
3 -x,-y,-z
4 x,-y,z+1/2
5 x+1/2,y+1/2,z
6 -x+1/2,y+1/2,-z+1/2
7 -x+1/2,-y+1/2,-z
8 x+1/2,-y+1/2,z+1/2

loop_
_atom_site_type_symbol
_atom_site_label
_atom_site_fract_x
_atom_site_fract_y
_atom_site_fract_z
_atom_site_U_iso_or_equiv
_atom_site_adp_type
_atom_site_calc_flag
_atom_site_refinement_flags
_atom_site_occupancy
_atom_site_symmetry_multiplicity
O O1 0.44235(7) 0.33457(13) 0.45643(6) 0.0351(4) Uani d . 1 8
O O2 0.34718(6) 0.50352(12) 0.48867(5) 0.0273(3) Uani d . 1 8
O O3 0.29215(7) -0.02617(13) 0.70432(6) 0.0297(4) Uani d . 1 8
N N1 0.44367(5) -0.16285(11) 0.70300(4) 0.0242(4) Uani d . 1 8
C C1 0.5 -0.06183(13) 0.75 0.0278(7) Uani d . 1 4
C C2 0.48251(9) -0.31564(17) 0.71167(8) 0.0242(5) Uani d . 1 8
C C3 0.42460(9) -0.45085(18) 0.69460(8) 0.0279(5) Uani d . 1 8
C C4 0.47714(10) -0.59581(18) 0.71258(8) 0.0293(5) Uani d . 1 8
C C5 0.43457(10) -0.11400(18) 0.62864(8) 0.0278(5) Uani d . 1 8
C C6 0.38601(9) 0.03362(18) 0.61649(7) 0.0246(4) Uani d . 1 8
C C7 0.40693(9) 0.13502(18) 0.56533(8) 0.0251(5) Uani d . 1 8
C C8 0.36156(9) 0.26911(18) 0.55025(7) 0.0245(5) Uani d . 1 8
C C9 0.29302(9) 0.30241(17) 0.58796(8) 0.0248(5) Uani d . 1 8
C C10 0.27134(9) 0.20348(18) 0.63976(8) 0.0262(5) Uani d . 1 8
C C11 0.31679(9) 0.06936(18) 0.65395(8) 0.0251(4) Uani d . 1 8
C C12 0.38833(9) 0.36954(18) 0.49413(8) 0.0257(5) Uani d . 1 8
C C13 0.37042(9) 0.59939(18) 0.43146(8) 0.0279(5) Uani d . 1 8
C C14 0.31759(10) 0.74213(19) 0.42731(8) 0.0327(5) Uani d . 1 8
C C15 0.33797(12) 0.8368(2) 0.36391(10) 0.0401(6) Uani d . 1 8
H H1a 0.533905 -0.000814 0.721944 0.0334 Uiso calc R 1 8
H H2 0.52318 -0.329477 0.678263 0.029 Uiso calc R 1 8
H H3a 0.40456 -0.450366 0.645051 0.0335 Uiso calc R 1 8
H H3b 0.378108 -0.44685 0.723052 0.0335 Uiso calc R 1 8
H H4a 0.440725 -0.683417 0.706234 0.0352 Uiso calc R 1 8
H H4b 0.517975 -0.608248 0.679206 0.0352 Uiso calc R 1 8
H H5a 0.406522 -0.192525 0.599622 0.0334 Uiso calc R 1 8
H H5b 0.489912 -0.103289 0.612879 0.0334 Uiso calc R 1 8
H H7 0.454193 0.112066 0.539465 0.0302 Uiso calc R 1 8
H H9 0.260801 0.394109 0.577963 0.0297 Uiso calc R 1 8
H H10 0.224629 0.227666 0.666045 0.0314 Uiso calc R 1 8
H H13a 0.360587 0.544993 0.387508 0.0335 Uiso calc R 1 8
H H13b 0.429613 0.625746 0.440121 0.0335 Uiso calc R 1 8
H H14a 0.330535 0.800246 0.46993 0.0392 Uiso calc R 1 8
H H14b 0.258305 0.715585 0.42174 0.0392 Uiso calc R 1 8
H H15a 0.302902 0.926349 0.36018 0.0602 Uiso calc R 1 8
H H15b 0.396838 0.866083 0.370217 0.0602 Uiso calc R 1 8
H H15c 0.326969 0.77735 0.321488 0.0602 Uiso calc R 1 8
H H3 0.3366(14) -0.095(2) 0.7126(10) 0.0446 Uiso d T 1 8

loop_
_atom_site_aniso_label
_atom_site_aniso_U_11
_atom_site_aniso_U_22
_atom_site_aniso_U_33
_atom_site_aniso_U_12
_atom_site_aniso_U_13
_atom_site_aniso_U_23
_atom_site_aniso_type_symbol
O1 0.0361(6) 0.0382(7) 0.0322(6) 0.0103(5) 0.0094(5) 0.0056(5) O
O2 0.0295(5) 0.0255(6) 0.0271(6) 0.0032(4) 0.0043(4) 0.0048(4) O
O3 0.0301(6) 0.0282(7) 0.0311(6) 0.0003(5) 0.0038(4) 0.0057(5) O
N1 0.0276(6) 0.0206(7) 0.0232(7) 0.0008(5) -0.0025(5) -0.0003(5) N
C1 0.0318(11) 0.0226(12) 0.0277(11) 0 -0.0024(9) 0 C
C2 0.0267(7) 0.0210(8) 0.0245(8) 0.0026(6) 0.0013(6) 0.0006(6) C
C3 0.0300(8) 0.0246(9) 0.0278(8) -0.0012(6) -0.0029(6) -0.0015(6) C
C4 0.0354(8) 0.0203(8) 0.0318(9) -0.0009(6) 0.0009(7) -0.0023(6) C
C5 0.0340(8) 0.0259(9) 0.0226(8) 0.0050(7) -0.0010(6) -0.0002(6) C
C6 0.0265(7) 0.0237(8) 0.0219(7) 0.0026(6) -0.0047(6) -0.0034(6) C
C7 0.0261(7) 0.0274(9) 0.0213(8) 0.0036(6) -0.0002(6) -0.0027(6) C
C8 0.0262(7) 0.0247(8) 0.0214(7) -0.0002(6) -0.0026(6) -0.0018(6) C
C9 0.0244(7) 0.0219(8) 0.0267(8) 0.0025(6) -0.0029(6) -0.0033(6) C
C10 0.0228(7) 0.0280(9) 0.0276(8) 0.0001(6) 0.0018(6) -0.0021(6) C
C11 0.0265(7) 0.0258(9) 0.0219(7) -0.0032(6) -0.0021(6) -0.0010(6) C
C12 0.0267(7) 0.0265(9) 0.0226(8) 0.0024(6) -0.0027(6) -0.0002(6) C
C13 0.0270(7) 0.0306(9) 0.0263(8) -0.0012(6) 0.0036(6) 0.0071(7) C
C14 0.0389(9) 0.0289(9) 0.0313(9) 0.0029(7) 0.0087(7) 0.0033(7) C
C15 0.0486(10) 0.0339(10) 0.0400(10) 0.0082(8) 0.0147(8) 0.0097(8) C

loop_
_atom_type_symbol
_atom_type_scat_dispersion_real
_atom_type_scat_dispersion_imag
_atom_type_scat_source
C 0.0181 0.0091 'International Tables Vol C tables 4.2.6.8 and 6.1.1.1'
H 0.0000 0.0000 'International Tables Vol C tables 4.2.6.8 and 6.1.1.1'
N 0.0311 0.0180 'International Tables Vol C tables 4.2.6.8 and 6.1.1.1'
O 0.0492 0.0322 'International Tables Vol C tables 4.2.6.8 and 6.1.1.1'

loop_
_geom_angle_atom_site_label_1
_geom_angle_atom_site_label_2
_geom_angle_atom_site_label_3
_geom_angle_site_symmetry_1
_geom_angle_site_symmetry_3
_geom_angle
C12 O2 C13 . . 113.86(12)
C11 O3 H3 . . 104.6(13)
C1 N1 C2 . . 105.14(8)
C1 N1 C5 . . 113.18(9)
C2 N1 C5 . . 111.58(10)
N1 C1 N1 . 2_656 106.60(9)
N1 C1 H1a . . 109.4712
N1 C1 H1a . 2_656 109.4713
N1 C1 H1a 2_656 . 109.4713
N1 C1 H1a 2_656 2_656 109.4712
H1a C1 H1a . 2_656 112.196
N1 C2 C2 . 2_656 102.26(11)
N1 C2 C3 . . 117.04(11)
N1 C2 H2 . . 109.9711
C2 C2 C3 2_656 . 110.96(12)
C2 C2 H2 2_656 . 116.1607
C3 C2 H2 . . 101.0977
C2 C3 C4 . . 107.61(12)
C2 C3 H3a . . 109.4708
C2 C3 H3b . . 109.4712
C4 C3 H3a . . 109.4711
C4 C3 H3b . . 109.4719
H3a C3 H3b . . 111.2673
C3 C4 C4 . 2_656 113.37(13)
C3 C4 H4a . . 109.4715
C3 C4 H4b . . 109.4718
C4 C4 H4a 2_656 . 109.4713
C4 C4 H4b 2_656 . 109.4702
H4a C4 H4b . . 105.271
N1 C5 C6 . . 113.04(12)
N1 C5 H5a . . 109.4711
N1 C5 H5b . . 109.4709
C6 C5 H5a . . 109.4723
C6 C5 H5b . . 109.471
H5a C5 H5b . . 105.6475
C5 C6 C7 . . 120.11(13)
C5 C6 C11 . . 121.66(13)
C7 C6 C11 . . 118.18(14)
C6 C7 C8 . . 122.04(14)
C6 C7 H7 . . 118.9808
C8 C7 H7 . . 118.9799
C7 C8 C9 . . 118.90(14)
C7 C8 C12 . . 118.03(13)
C9 C8 C12 . . 123.07(14)
C8 C9 C10 . . 120.12(14)
C8 C9 H9 . . 119.9408
C10 C9 H9 . . 119.9415
C9 C10 C11 . . 120.42(14)
C9 C10 H10 . . 119.7917
C11 C10 H10 . . 119.7918
O3 C11 C6 . . 121.21(13)
O3 C11 C10 . . 118.45(13)
C6 C11 C10 . . 120.34(14)
O1 C12 O2 . . 122.85(14)
O1 C12 C8 . . 123.42(14)
O2 C12 C8 . . 113.73(13)
O2 C13 C14 . . 109.68(13)
O2 C13 H13a . . 109.4707
O2 C13 H13b . . 109.4714
C14 C13 H13a . . 109.4706
C14 C13 H13b . . 109.4711
H13a C13 H13b . . 109.2656
C13 C14 C15 . . 109.29(14)
C13 C14 H14a . . 109.4708
C13 C14 H14b . . 109.4715
C15 C14 H14a . . 109.4706
C15 C14 H14b . . 109.4717
H14a C14 H14b . . 109.6526
C14 C15 H15a . . 109.4714
C14 C15 H15b . . 109.4714
C14 C15 H15c . . 109.4713
H15a C15 H15b . . 109.4713
H15a C15 H15c . . 109.4713
H15b C15 H15c . . 109.4708

loop_
_geom_bond_atom_site_label_1
_geom_bond_atom_site_label_2
_geom_bond_site_symmetry_2
_geom_bond_distance
O1 C12 . 1.2134(19)
O2 C12 . 1.3422(19)
O2 C13 . 1.4539(19)
O3 C11 . 1.3615(19)
O3 H3 . 0.93(2)
N1 C1 . 1.4835(11)
N1 C2 . 1.4763(17)
N1 C5 . 1.4689(17)
C1 H1a . 0.96
C1 H1a 2_656 0.96
C2 C2 2_656 1.500(2)
C2 C3 . 1.512(2)
C2 H2 . 0.96
C3 C4 . 1.537(2)
C3 H3a . 0.96
C3 H3b . 0.96
C4 C4 2_656 1.523(2)
C4 H4a . 0.96
C4 H4b . 0.96
C5 C6 . 1.511(2)
C5 H5a . 0.96
C5 H5b . 0.96
C6 C7 . 1.385(2)
C6 C11 . 1.405(2)
C7 C8 . 1.391(2)
C7 H7 . 0.96
C8 C9 . 1.395(2)
C8 C12 . 1.481(2)
C9 C10 . 1.384(2)
C9 H9 . 0.96
C10 C11 . 1.390(2)
C10 H10 . 0.96
C13 C14 . 1.503(2)
C13 H13a . 0.96
C13 H13b . 0.96
C14 C15 . 1.527(3)
C14 H14a . 0.96
C14 H14b . 0.96
C15 H15a . 0.96
C15 H15b . 0.96
C15 H15c . 0.96

loop_
_geom_hbond_atom_site_label_D
_geom_hbond_atom_site_label_H
_geom_hbond_atom_site_label_A
_geom_hbond_distance_DH
_geom_hbond_distance_HA
_geom_hbond_distance_DA
_geom_hbond_angle_DHA
_geom_hbond_publ_flag
O3 H3 N1 0.93(2) 1.82(2) 2.6810(14) 153(2) y
